data_7045950
loop_
_publ_author_name
'Oschmann, W.'
'Borner, C.'
'Kleeberg, C.'

_publ_section_title
;
 Unsymmetrical diborane(4) derivatives by copper mediated B-B coupling.
;
_journal_issue 15
_journal_name_full 'Dalton transactions (Cambridge, England : 2003)'
_journal_page_first 5318
_journal_page_last 5327
_journal_paper_doi 10.1039/c8dt00627j
_journal_volume 47
_journal_year 2018
_chemical_formula_moiety 'C12 H16 B2 O4'
_chemical_formula_sum 'C12 H16 B2 O4'
_chemical_formula_weight 245.87
_space_group_crystal_system monoclinic
_space_group_IT_number 14
_space_group_name_Hall '-P 2ybc'
_space_group_name_H-M_alt 'P 1 21/c 1'
_symmetry_space_group_name_Hall '-P 2ybc'
_symmetry_space_group_name_H-M 'P 1 21/c 1'
_atom_sites_solution_hydrogens geom
_atom_sites_solution_primary iterative
_atom_sites_solution_secondary difmap
_audit_creation_method SHELXL-2014/7
_audit_update_record
;
2018-01-30 deposited with the CCDC.
2018-03-13 downloaded from the CCDC.
;
_cell_angle_alpha 90
_cell_angle_beta 106.766(9)
_cell_angle_gamma 90
_cell_formula_units_Z 4
_cell_length_a 11.1422(10)
_cell_length_b 10.5800(6)
_cell_length_c 11.5298(10)
_cell_measurement_reflns_used 7096
_cell_measurement_temperature 101(2)
_cell_measurement_theta_max 73.6900
_cell_measurement_theta_min 4.1070
_cell_volume 1301.41(19)
_computing_cell_refinement
;
 CrysAlisPro 1.171.38.43 (Rigaku Oxford Diffraction, 2015)
;
_computing_data_collection
;
 CrysAlisPro 1.171.38.43 (Rigaku Oxford Diffraction, 2015)
;
_computing_data_reduction
;
 CrysAlisPro 1.171.38.43 (Rigaku Oxford Diffraction, 2015)
;
_computing_molecular_graphics
;
 K. Brandenburg, 2017, Diamond 4.4.1, Crystal Impact GbR, Bonn, Germany.
;
_computing_publication_material
;
 WinGX v2014.1 (L. J. Farrugia, J. Appl. Cryst., 2012, 45, 849-854.)
;
_computing_structure_refinement
;
 SHELXL-2017/1 (G. M. Sheldrick, Acta Cryst., 2015, A71, 3--8)
;
_computing_structure_solution
;
 SHELXT (Ver. 2014/5) (G. M. Sheldrick, Acta Cryst., 2015, A71, 3--8)
;
_diffrn_ambient_environment N~2~
_diffrn_ambient_temperature 101(2)
_diffrn_detector 'CCD plate'
_diffrn_detector_area_resol_mean 10.3543
_diffrn_detector_type Atlas
_diffrn_measured_fraction_theta_full 0.999
_diffrn_measured_fraction_theta_max 0.999
_diffrn_measurement_device 'four-circle diffractometer'
_diffrn_measurement_device_type 'Xcalibur, Atlas, Nova'
_diffrn_radiation_monochromator mirror
_diffrn_radiation_probe x-ray
_diffrn_radiation_type 'Cu K\a'
_diffrn_radiation_wavelength 1.54184
_diffrn_reflns_av_R_equivalents 0.0595
_diffrn_reflns_av_unetI/netI 0.0227
_diffrn_reflns_Laue_measured_fraction_full 0.999
_diffrn_reflns_Laue_measured_fraction_max 0.999
_diffrn_reflns_limit_h_max 13
_diffrn_reflns_limit_h_min -13
_diffrn_reflns_limit_k_max 12
_diffrn_reflns_limit_k_min -12
_diffrn_reflns_limit_l_max 14
_diffrn_reflns_limit_l_min -14
_diffrn_reflns_number 29820
_diffrn_reflns_point_group_measured_fraction_full 0.999
_diffrn_reflns_point_group_measured_fraction_max 0.999
_diffrn_reflns_theta_full 69.980
_diffrn_reflns_theta_max 69.980
_diffrn_reflns_theta_min 4.144
_diffrn_source 'micro-focus sealed X-ray tube'
_diffrn_source_type 'Nova (Cu) X-ray Source'
_exptl_absorpt_coefficient_mu 0.734
_exptl_absorpt_correction_T_max 1.00000
_exptl_absorpt_correction_T_min 0.75092
_exptl_absorpt_correction_type multi-scan
_exptl_absorpt_process_details
;
CrysAlisPro 1.171.38.43 (Rigaku Oxford Diffraction, 2015)
Empirical absorption correction using spherical harmonics,
 implemented in SCALE3 ABSPACK scaling algorithm.
;
_exptl_crystal_colour 'clear colorless'
_exptl_crystal_density_diffrn 1.255
_exptl_crystal_description block
_exptl_crystal_F_000 520
_exptl_crystal_recrystallization_method
;
 From a solution in n-pentane at -40 deg C.
;
_exptl_crystal_size_max 0.257
_exptl_crystal_size_mid 0.181
_exptl_crystal_size_min 0.134
_refine_diff_density_max 0.282
_refine_diff_density_min -0.180
_refine_diff_density_rms 0.039
_refine_ls_extinction_method none
_refine_ls_goodness_of_fit_ref 1.106
_refine_ls_hydrogen_treatment constr
_refine_ls_matrix_type full
_refine_ls_number_parameters 236
_refine_ls_number_reflns 2463
_refine_ls_number_restraints 8
_refine_ls_restrained_S_all 1.106
_refine_ls_R_factor_all 0.0642
_refine_ls_R_factor_gt 0.0540
_refine_ls_shift/su_max 0.000
_refine_ls_shift/su_mean 0.000
_refine_ls_structure_factor_coef Fsqd
_refine_ls_weighting_details 'w=1/[\s^2^(Fo^2^)+(0.0420P)^2^+0.7285P] where P=(Fo^2^+2Fc^2^)/3'
_refine_ls_weighting_scheme calc
_refine_ls_wR_factor_gt 0.1274
_refine_ls_wR_factor_ref 0.1328
_reflns_number_gt 2047
_reflns_number_total 2463
_reflns_threshold_expression 'I > 2\s(I)'
_cod_data_source_file c8dt00627j2.cif
_cod_data_source_block wo13wo
_cod_depositor_comments 'Adding full bibliography for 7045941--7045953.cif.'
_cod_database_code 7045950
_shelx_shelxl_version_number 2014/7
_shelx_space_group_comment
;
The symmetry employed for this shelxl refinement is uniquely defined
by the following loop, which should always be used as a source of
symmetry information in preference to the above space-group names.
They are only intended as comments.
;

loop_
_space_group_symop_operation_xyz
'x, y, z'
'-x, y+1/2, -z+1/2'
'-x, -y, -z'
'x, -y-1/2, z-1/2'

loop_
_atom_site_label
_atom_site_type_symbol
_atom_site_fract_x
_atom_site_fract_y
_atom_site_fract_z
_atom_site_U_iso_or_equiv
_atom_site_adp_type
_atom_site_occupancy
_atom_site_site_symmetry_order
_atom_site_calc_flag
_atom_site_refinement_flags_posn
_atom_site_refinement_flags_adp
_atom_site_refinement_flags_occupancy
_atom_site_disorder_assembly
_atom_site_disorder_group
C1 C 0.91829(19) 0.5888(2) 0.35617(19) 0.0440(5) Uani 1 1 d . . . . .
C2 C 0.8606(2) 0.60790(19) 0.44498(18) 0.0421(5) Uani 1 1 d . . . . .
C3 C 0.8795(3) 0.7147(2) 0.5152(2) 0.0580(6) Uani 1 1 d . . . . .
H3 H 0.8393 0.7272 0.5767 0.070 Uiso 1 1 calc R U . . .
C4 C 0.9611(3) 0.8036(2) 0.4910(2) 0.0625(7) Uani 1 1 d . . . . .
H4 H 0.9773 0.8795 0.5370 0.075 Uiso 1 1 calc R U . . .
C5 C 1.0192(2) 0.7840(2) 0.4014(2) 0.0589(7) Uani 1 1 d . . . . .
H5 H 1.0742 0.8469 0.3872 0.071 Uiso 1 1 calc R U . . .
C6 C 0.9992(2) 0.6751(2) 0.3318(2) 0.0563(6) Uani 1 1 d . . . . .
H6 H 1.0394 0.6612 0.2706 0.068 Uiso 1 1 calc R U . . .
O3 O 0.7390(4) 0.1993(4) 0.2490(4) 0.0412(9) Uani 0.487(6) 1 d . . P A 1
O4 O 0.6211(4) 0.2586(3) 0.3713(5) 0.0427(10) Uani 0.487(6) 1 d . . P A 1
C7 C 0.6346(4) 0.1094(4) 0.2254(4) 0.0404(13) Uani 0.487(6) 1 d D . P A 1
C8 C 0.5864(4) 0.1270(4) 0.3376(5) 0.0424(13) Uani 0.487(6) 1 d D . P A 1
C9 C 0.6866(15) -0.0220(12) 0.2114(15) 0.050(4) Uani 0.487(6) 1 d D . P A 1
H9A H 0.6187 -0.0842 0.1955 0.074 Uiso 0.487(6) 1 calc R U P A 1
H9B H 0.7232 -0.0212 0.1437 0.074 Uiso 0.487(6) 1 calc R U P A 1
H9C H 0.7513 -0.0446 0.2862 0.074 Uiso 0.487(6) 1 calc R U P A 1
C10 C 0.5410(7) 0.1557(11) 0.1085(8) 0.044(2) Uani 0.487(6) 1 d D . P A 1
H10A H 0.4680 0.0995 0.0870 0.066 Uiso 0.487(6) 1 calc R U P A 1
H10B H 0.5141 0.2417 0.1203 0.066 Uiso 0.487(6) 1 calc R U P A 1
H10C H 0.5810 0.1557 0.0431 0.066 Uiso 0.487(6) 1 calc R U P A 1
C12 C 0.6597(17) 0.0484(13) 0.4455(10) 0.056(3) Uani 0.487(6) 1 d D . P A 1
H12A H 0.6406 -0.0413 0.4288 0.084 Uiso 0.487(6) 1 calc R U P A 1
H12B H 0.7497 0.0625 0.4595 0.084 Uiso 0.487(6) 1 calc R U P A 1
H12C H 0.6360 0.0735 0.5177 0.084 Uiso 0.487(6) 1 calc R U P A 1
C11 C 0.4440(9) 0.120(2) 0.3132(18) 0.046(4) Uani 0.487(6) 1 d D . P A 1
H11A H 0.4152 0.0339 0.2901 0.069 Uiso 0.487(6) 1 calc R U P A 1
H11B H 0.4220 0.1444 0.3866 0.069 Uiso 0.487(6) 1 calc R U P A 1
H11C H 0.4036 0.1784 0.2473 0.069 Uiso 0.487(6) 1 calc R U P A 1
O3A O 0.7691(3) 0.1660(3) 0.3127(4) 0.0439(9) Uani 0.513(6) 1 d . . P A 2
O4A O 0.5901(3) 0.2792(3) 0.2990(5) 0.0435(10) Uani 0.513(6) 1 d . . P A 2
C7A C 0.6696(4) 0.0716(4) 0.3045(4) 0.0393(12) Uani 0.513(6) 1 d D . P A 2
C8A C 0.5481(4) 0.1509(4) 0.2544(4) 0.0396(12) Uani 0.513(6) 1 d D . P A 2
C9A C 0.6829(15) -0.0351(13) 0.2192(13) 0.052(4) Uani 0.513(6) 1 d D . P A 2
H9A1 H 0.6169 -0.0980 0.2136 0.078 Uiso 0.513(6) 1 calc R U P A 2
H9A2 H 0.6752 -0.0002 0.1386 0.078 Uiso 0.513(6) 1 calc R U P A 2
H9A3 H 0.7652 -0.0752 0.2509 0.078 Uiso 0.513(6) 1 calc R U P A 2
C10A C 0.6855(17) 0.0208(14) 0.4324(9) 0.055(3) Uani 0.513(6) 1 d D . P A 2
H10D H 0.6205 -0.0424 0.4300 0.082 Uiso 0.513(6) 1 calc R U P A 2
H10E H 0.7683 -0.0183 0.4632 0.082 Uiso 0.513(6) 1 calc R U P A 2
H10F H 0.6778 0.0905 0.4857 0.082 Uiso 0.513(6) 1 calc R U P A 2
C11A C 0.4435(11) 0.108(2) 0.3072(17) 0.053(5) Uani 0.513(6) 1 d D . P A 2
H11D H 0.4157 0.0231 0.2776 0.080 Uiso 0.513(6) 1 calc R U P A 2
H11E H 0.4750 0.1070 0.3958 0.080 Uiso 0.513(6) 1 calc R U P A 2
H11F H 0.3728 0.1670 0.2819 0.080 Uiso 0.513(6) 1 calc R U P A 2
C12A C 0.5016(8) 0.1547(13) 0.1155(7) 0.051(2) Uani 0.513(6) 1 d D . P A 2
H12D H 0.4734 0.0703 0.0844 0.077 Uiso 0.513(6) 1 calc R U P A 2
H12E H 0.4317 0.2144 0.0897 0.077 Uiso 0.513(6) 1 calc R U P A 2
H12F H 0.5701 0.1819 0.0837 0.077 Uiso 0.513(6) 1 calc R U P A 2
B1 B 0.7989(2) 0.4221(2) 0.3603(2) 0.0415(5) Uani 1 1 d . . . . .
B2 B 0.7184(2) 0.2848(2) 0.3244(2) 0.0406(5) Uani 1 1 d . . . . .
O1 O 0.88029(14) 0.47216(14) 0.30174(14) 0.0487(4) Uani 1 1 d . . . . .
O2 O 0.78501(14) 0.50430(13) 0.44854(13) 0.0449(4) Uani 1 1 d . . . . .

loop_
_atom_site_aniso_label
_atom_site_aniso_U_11
_atom_site_aniso_U_22
_atom_site_aniso_U_33
_atom_site_aniso_U_23
_atom_site_aniso_U_13
_atom_site_aniso_U_12
C1 0.0369(10) 0.0474(12) 0.0451(11) 0.0014(9) 0.0078(8) -0.0054(9)
C2 0.0467(11) 0.0383(11) 0.0402(10) 0.0033(8) 0.0105(9) -0.0081(9)
C3 0.0800(17) 0.0470(13) 0.0502(13) -0.0055(10) 0.0238(12) -0.0210(12)
C4 0.0774(17) 0.0487(13) 0.0549(14) 0.0012(11) 0.0088(13) -0.0245(13)
C5 0.0554(13) 0.0587(15) 0.0557(14) 0.0138(11) 0.0050(11) -0.0220(12)
C6 0.0487(12) 0.0676(16) 0.0526(13) 0.0041(11) 0.0148(10) -0.0148(11)
O3 0.0394(18) 0.0401(19) 0.047(2) -0.0003(16) 0.0177(17) -0.0037(14)
O4 0.049(2) 0.0373(17) 0.047(2) -0.0099(16) 0.0223(18) -0.0086(14)
C7 0.046(3) 0.032(2) 0.045(3) -0.006(2) 0.017(2) -0.0052(18)
C8 0.053(3) 0.034(2) 0.044(3) -0.0052(19) 0.020(2) -0.0105(19)
C9 0.050(6) 0.031(4) 0.062(7) 0.002(4) 0.006(5) -0.004(4)
C10 0.047(5) 0.039(3) 0.042(3) -0.002(2) 0.003(3) -0.013(4)
C12 0.078(8) 0.042(6) 0.044(4) 0.001(4) 0.012(3) -0.015(4)
C11 0.045(7) 0.029(4) 0.063(8) -0.006(5) 0.015(5) -0.010(4)
O3A 0.0367(16) 0.0398(18) 0.055(2) -0.0002(16) 0.0132(16) 0.0011(13)
O4A 0.0397(16) 0.0305(15) 0.061(3) -0.0050(16) 0.0152(17) -0.0034(12)
C7A 0.042(2) 0.035(2) 0.041(3) 0.0009(19) 0.0120(19) -0.0004(17)
C8A 0.045(2) 0.0308(19) 0.045(3) -0.0063(18) 0.015(2) -0.0069(17)
C9A 0.071(8) 0.045(5) 0.051(5) -0.013(4) 0.036(5) 0.007(5)
C10A 0.082(7) 0.040(6) 0.039(3) 0.004(3) 0.013(3) -0.005(3)
C11A 0.055(8) 0.061(10) 0.058(7) -0.025(5) 0.036(6) -0.019(5)
C12A 0.043(5) 0.056(4) 0.051(3) 0.013(3) 0.008(3) -0.010(4)
B1 0.0396(12) 0.0418(12) 0.0433(12) 0.0017(10) 0.0119(10) 0.0004(10)
B2 0.0402(12) 0.0384(12) 0.0442(12) 0.0011(10) 0.0135(10) -0.0007(10)
O1 0.0455(8) 0.0504(9) 0.0534(9) -0.0080(7) 0.0193(7) -0.0070(7)
O2 0.0549(9) 0.0361(7) 0.0465(8) -0.0023(6) 0.0193(7) -0.0113(6)

loop_
_atom_type_symbol
_atom_type_description
_atom_type_scat_dispersion_real
_atom_type_scat_dispersion_imag
_atom_type_scat_source
C C 0.0181 0.0091 'International Tables Vol C Tables 4.2.6.8 and 6.1.1.4'
H H 0.0000 0.0000 'International Tables Vol C Tables 4.2.6.8 and 6.1.1.4'
B B 0.0090 0.0039 'International Tables Vol C Tables 4.2.6.8 and 6.1.1.4'
O O 0.0492 0.0322 'International Tables Vol C Tables 4.2.6.8 and 6.1.1.4'

loop_
_geom_angle_atom_site_label_1
_geom_angle_atom_site_label_2
_geom_angle_atom_site_label_3
_geom_angle
C6 C1 C2 122.2(2)
C6 C1 O1 129.1(2)
C2 C1 O1 108.66(18)
C3 C2 C1 122.5(2)
C3 C2 O2 128.6(2)
C1 C2 O2 108.89(18)
C2 C3 C4 115.9(2)
C5 C4 C3 121.4(2)
C6 C5 C4 121.7(2)
C1 C6 C5 116.2(2)
B2 O3 C7 106.7(3)
B2 O4 C8 105.4(3)
O3 C7 C10 105.0(5)
O3 C7 C9 107.7(7)
C10 C7 C9 112.4(8)
O3 C7 C8 102.4(3)
C10 C7 C8 112.7(5)
C9 C7 C8 115.5(8)
O4 C8 C12 105.3(7)
O4 C8 C11 105.8(10)
C12 C8 C11 114.1(9)
O4 C8 C7 102.0(3)
C12 C8 C7 112.5(6)
C11 C8 C7 115.5(9)
B2 O3A C7A 107.3(3)
B2 O4A C8A 108.6(3)
O3A C7A C10A 107.5(8)
O3A C7A C9A 109.2(8)
C10A C7A C9A 110.7(9)
O3A C7A C8A 102.5(3)
C10A C7A C8A 113.2(6)
C9A C7A C8A 113.2(6)
O4A C8A C11A 109.5(9)
O4A C8A C12A 108.4(6)
C11A C8A C12A 110.9(8)
O4A C8A C7A 102.2(3)
C11A C8A C7A 112.0(7)
C12A C8A C7A 113.4(5)
O2 B1 O1 110.31(19)
O2 B1 B2 123.76(19)
O1 B1 B2 125.8(2)
O3 B2 O4 115.4(3)
O4A B2 O3A 111.4(2)
O3 B2 B1 124.6(2)
O4 B2 B1 120.0(2)
O4A B2 B1 122.2(2)
O3A B2 B1 126.3(2)
B1 O1 C1 106.04(17)
B1 O2 C2 106.10(17)

loop_
_geom_bond_atom_site_label_1
_geom_bond_atom_site_label_2
_geom_bond_distance
C1 C6 1.369(3)
C1 C2 1.372(3)
C1 O1 1.393(3)
C2 C3 1.370(3)
C2 O2 1.390(2)
C3 C4 1.392(3)
C4 C5 1.385(4)
C5 C6 1.384(4)
O3 B2 1.320(4)
O3 C7 1.466(5)
O4 B2 1.371(4)
O4 C8 1.467(5)
C7 C10 1.528(8)
C7 C9 1.533(9)
C7 C8 1.548(7)
C8 C12 1.523(8)
C8 C11 1.532(9)
O3A B2 1.401(4)
O3A C7A 1.475(5)
O4A B2 1.375(4)
O4A C8A 1.479(5)
C7A C10A 1.530(8)
C7A C9A 1.532(7)
C7A C8A 1.555(6)
C8A C11A 1.531(8)
C8A C12A 1.535(8)
B1 O2 1.381(3)
B1 O1 1.383(3)
B1 B2 1.695(3)

loop_
_geom_torsion_atom_site_label_1
_geom_torsion_atom_site_label_2
_geom_torsion_atom_site_label_3
_geom_torsion_atom_site_label_4
_geom_torsion
C6 C1 C2 C3 0.2(4)
O1 C1 C2 C3 179.9(2)
C6 C1 C2 O2 -179.75(19)
O1 C1 C2 O2 -0.1(2)
C1 C2 C3 C4 0.1(4)
O2 C2 C3 C4 -179.9(2)
C2 C3 C4 C5 -0.2(4)
C3 C4 C5 C6 -0.1(4)
C2 C1 C6 C5 -0.5(3)
O1 C1 C6 C5 179.9(2)
C4 C5 C6 C1 0.4(4)
B2 O3 C7 C10 95.1(6)
B2 O3 C7 C9 -144.9(8)
B2 O3 C7 C8 -22.8(4)
B2 O4 C8 C12 93.9(7)
B2 O4 C8 C11 -144.9(8)
B2 O4 C8 C7 -23.7(4)
O3 C7 C8 O4 28.0(5)
C10 C7 C8 O4 -84.2(6)
C9 C7 C8 O4 144.7(7)
O3 C7 C8 C12 -84.3(9)
C10 C7 C8 C12 163.4(10)
C9 C7 C8 C12 32.3(11)
O3 C7 C8 C11 142.2(9)
C10 C7 C8 C11 30.0(10)
C9 C7 C8 C11 -101.1(11)
B2 O3A C7A C10A -94.5(6)
B2 O3A C7A C9A 145.4(7)
B2 O3A C7A C8A 25.1(4)
B2 O4A C8A C11A 140.1(8)
B2 O4A C8A C12A -98.8(5)
B2 O4A C8A C7A 21.3(4)
O3A C7A C8A O4A -27.6(4)
C10A C7A C8A O4A 87.9(8)
C9A C7A C8A O4A -145.1(9)
O3A C7A C8A C11A -144.6(10)
C10A C7A C8A C11A -29.2(13)
C9A C7A C8A C11A 97.9(13)
O3A C7A C8A C12A 88.9(6)
C10A C7A C8A C12A -155.6(9)
C9A C7A C8A C12A -28.6(10)
C7 O3 B2 O4 8.6(4)
C7 O3 B2 B1 -169.1(3)
C8 O4 B2 O3 10.7(4)
C8 O4 B2 B1 -171.5(3)
C8A O4A B2 O3A -6.2(4)
C8A O4A B2 B1 171.9(3)
C7A O3A B2 O4A -12.8(4)
C7A O3A B2 B1 169.1(3)
O2 B1 B2 O3 -173.0(3)
O1 B1 B2 O3 11.6(4)
O2 B1 B2 O4 9.5(4)
O1 B1 B2 O4 -165.9(3)
O2 B1 B2 O4A 50.9(4)
O1 B1 B2 O4A -124.5(3)
O2 B1 B2 O3A -131.2(3)
O1 B1 B2 O3A 53.4(4)
O2 B1 O1 C1 0.3(2)
B2 B1 O1 C1 176.24(19)
C6 C1 O1 B1 179.5(2)
C2 C1 O1 B1 -0.1(2)
O1 B1 O2 C2 -0.4(2)
B2 B1 O2 C2 -176.39(19)
C3 C2 O2 B1 -179.7(2)
C1 C2 O2 B1 0.3(2)
